data_4065472
loop_
_publ_author_name
'Cui, Huiling'
'Goddard, Richard'
'P\"orschke, Klaus-Richard'

_publ_section_title
;
 Synthesis and Coordination Chemistry ofN,N-Diallylbispidine
;
_journal_issue 22
_journal_name_full Organometallics
_journal_page_first 6241
_journal_paper_doi 10.1021/om200824c
_journal_volume 30
_journal_year 2011
_chemical_compound_source acetonitrile
_chemical_formula_moiety 'C26 H44 Cu2 I2 N4'
_chemical_formula_sum 'C26 H44 Cu2 I2 N4'
_chemical_formula_weight 793.53
_chemical_name_systematic
;
 Bis-[N,N'-3,7-diallyl-3,7-diaza-bicyclo[3.3.1]nonane-
 (N,N'-Diallyl-bispidine)-iodo-copper(II)]
;
_space_group_IT_number 14
_symmetry_cell_setting monoclinic
_symmetry_Int_Tables_number 14
_symmetry_space_group_name_Hall '-P 2ybc'
_symmetry_space_group_name_H-M 'P 1 21/c 1'
_atom_sites_solution_hydrogens geom
_atom_sites_solution_primary direct
_atom_sites_solution_secondary difmap
_audit_block_code CUI-CA-192-01
_audit_creation_date 2011-07-01
_cell_angle_alpha 90.00
_cell_angle_beta 98.594(6)
_cell_angle_gamma 90.00
_cell_formula_units_Z 2
_cell_length_a 9.2877(7)
_cell_length_b 17.5304(12)
_cell_length_c 9.1855(7)
_cell_measurement_reflns_used 59167
_cell_measurement_temperature 100
_cell_measurement_theta_max 36.0999
_cell_measurement_theta_min 2.9096
_cell_volume 1478.76(19)
_computing_cell_refinement 'DENZO (Bruker AXS, 2006)'
_computing_data_collection 'DATCOL (Bruker AXS, 2006)'
_computing_data_reduction 'DENZO (Bruker AXS, 2006)'
_computing_molecular_graphics 'DIAMOND (Crystal Impact GbR, 2005)'
_computing_publication_material
;
OLEX2: a complete structure solution, refinement and analysis program.
Dolomanov et al., J. Appl. Cryst. (2009). 42, 339-341
;
_computing_structure_refinement 'SHELXL-97 (Sheldrick, 2008)'
_computing_structure_solution 'SHELXS-97 (Sheldrick, 2008)'
_diffrn_ambient_temperature 100
_diffrn_detector_area_resol_mean 18.02
_diffrn_measured_fraction_theta_full 0.999
_diffrn_measured_fraction_theta_max 0.998
_diffrn_measurement_device_type 'Bruker AXS Enraf-Nonius KappaCCD'
_diffrn_measurement_method 'CCD \f- and \w-scans'
_diffrn_radiation_monochromator graphite
_diffrn_radiation_source '0.2 x 2mm^2^ focus rotating anode'
_diffrn_radiation_type MoK\a
_diffrn_radiation_wavelength 0.71073
_diffrn_reflns_av_R_equivalents 0.0408
_diffrn_reflns_av_sigmaI/netI 0.0213
_diffrn_reflns_limit_h_max 15
_diffrn_reflns_limit_h_min -15
_diffrn_reflns_limit_k_max 29
_diffrn_reflns_limit_k_min -28
_diffrn_reflns_limit_l_max 15
_diffrn_reflns_limit_l_min -15
_diffrn_reflns_number 55130
_diffrn_reflns_theta_full 27.50
_diffrn_reflns_theta_max 36.12
_diffrn_reflns_theta_min 3.13
_diffrn_standards_decay_% 0
_diffrn_standards_interval_count 0
_diffrn_standards_interval_time 0
_diffrn_standards_number 0
_exptl_absorpt_coefficient_mu 3.547
_exptl_absorpt_correction_T_max 0.89908
_exptl_absorpt_correction_T_min 0.73748
_exptl_absorpt_correction_type gaussian
_exptl_absorpt_process_details 'SADABS (Bruker AXS, 2008)'
_exptl_crystal_colour colourless
_exptl_crystal_density_diffrn 1.782
_exptl_crystal_description prism
_exptl_crystal_F_000 784
_exptl_crystal_size_max 0.20
_exptl_crystal_size_mid 0.14
_exptl_crystal_size_min 0.06
_refine_diff_density_max 0.544
_refine_diff_density_min -1.715
_refine_diff_density_rms 0.121
_refine_ls_extinction_method none
_refine_ls_goodness_of_fit_ref 1.094
_refine_ls_hydrogen_treatment constr
_refine_ls_matrix_type full
_refine_ls_number_parameters 154
_refine_ls_number_reflns 7058
_refine_ls_number_restraints 0
_refine_ls_restrained_S_all 1.094
_refine_ls_R_factor_all 0.0282
_refine_ls_R_factor_gt 0.0238
_refine_ls_shift/su_max 0.002
_refine_ls_shift/su_mean 0.000
_refine_ls_structure_factor_coef Fsqd
_refine_ls_weighting_details
;
calc w=1/[\s^2^(Fo^2^)+(0.0263P)^2^+1.0887P] where P=(Fo^2^+2Fc^2^)/3
;
_refine_ls_weighting_scheme calc
_refine_ls_wR_factor_gt 0.0558
_refine_ls_wR_factor_ref 0.0578
_reflns_number_gt 6432
_reflns_number_total 7058
_reflns_threshold_expression >2sigma(I)
_cod_data_source_file om200824c_si_002.cif
_cod_data_source_block 11
_cod_original_sg_symbol_Hall '-p 2ybc'
_cod_original_sg_symbol_H-M P21/c
_cod_database_code 4065472

loop_
_space_group_symop_id
_space_group_symop_operation_xyz
1 'x, y, z'
2 '-x, y+1/2, -z+1/2'
3 '-x, -y, -z'
4 'x, -y-1/2, z-1/2'

loop_
_atom_site_label
_atom_site_type_symbol
_atom_site_fract_x
_atom_site_fract_y
_atom_site_fract_z
_atom_site_U_iso_or_equiv
_atom_site_adp_type
_atom_site_occupancy
_atom_site_symmetry_multiplicity
_atom_site_calc_flag
_atom_site_refinement_flags
I I 0.939886(9) 0.583681(5) 1.168355(9) 0.01295(3) Uani 1 1 d .
Cu Cu 0.928425(18) 0.540101(9) 0.895190(18) 0.01142(3) Uani 1 1 d .
N1 N 0.98569(12) 0.62774(7) 0.75010(12) 0.01212(17) Uani 1 1 d .
N2 N 0.70671(13) 0.55640(7) 0.79282(12) 0.01291(18) Uani 1 1 d .
C1 C 0.94042(15) 0.60229(8) 0.59551(14) 0.0143(2) Uani 1 1 d .
H1A H 0.9801 0.5519 0.5834 0.017 Uiso 1 1 calc R
H1B H 0.9815 0.6367 0.5300 0.017 Uiso 1 1 calc R
C2 C 0.77481(16) 0.59963(9) 0.55080(15) 0.0159(2) Uani 1 1 d .
H2 H 0.7549 0.5876 0.4455 0.019 Uiso 1 1 calc R
C3 C 0.69438(15) 0.54066(9) 0.63267(15) 0.0158(2) Uani 1 1 d .
H3A H 0.5923 0.5403 0.5902 0.019 Uiso 1 1 calc R
H3B H 0.7338 0.4904 0.6186 0.019 Uiso 1 1 calc R
C4 C 0.66622(15) 0.63682(8) 0.82028(15) 0.0151(2) Uani 1 1 d .
H4B H 0.6880 0.6471 0.9250 0.018 Uiso 1 1 calc R
H4A H 0.5621 0.6429 0.7912 0.018 Uiso 1 1 calc R
C5 C 0.74539(16) 0.69553(8) 0.73750(16) 0.0157(2) Uani 1 1 d .
H5 H 0.7055 0.7459 0.7546 0.019 Uiso 1 1 calc R
C6 C 0.91112(15) 0.69928(8) 0.78334(15) 0.0151(2) Uani 1 1 d .
H6A H 0.9495 0.7414 0.7324 0.018 Uiso 1 1 calc R
H6B H 0.9323 0.7094 0.8882 0.018 Uiso 1 1 calc R
C7 C 0.71253(17) 0.67900(9) 0.57264(16) 0.0187(2) Uani 1 1 d .
H7B H 0.7582 0.7169 0.5175 0.022 Uiso 1 1 calc R
H7A H 0.6084 0.6798 0.5396 0.022 Uiso 1 1 calc R
C8 C 1.14675(15) 0.63817(8) 0.77921(16) 0.0163(2) Uani 1 1 d .
H8A H 1.1925 0.5897 0.7638 0.020 Uiso 1 1 calc R
H8B H 1.1742 0.6517 0.8820 0.020 Uiso 1 1 calc R
C9 C 1.20721(16) 0.69781(9) 0.68602(19) 0.0202(3) Uani 1 1 d .
H9 H 1.1913 0.7489 0.7059 0.024 Uiso 1 1 calc R
C10 C 1.28146(19) 0.68155(11) 0.5778(2) 0.0262(3) Uani 1 1 d .
H10A H 1.2991 0.6310 0.5554 0.031 Uiso 1 1 calc R
H10B H 1.3161 0.7207 0.5241 0.031 Uiso 1 1 calc R
C11 C 0.60555(16) 0.50652(9) 0.85996(16) 0.0167(2) Uani 1 1 d .
H11A H 0.5064 0.5191 0.8177 0.020 Uiso 1 1 calc R
H11B H 0.6162 0.5171 0.9647 0.020 Uiso 1 1 calc R
C12 C 0.62999(17) 0.42298(9) 0.83842(18) 0.0190(3) Uani 1 1 d .
H12 H 0.7251 0.4048 0.8538 0.023 Uiso 1 1 calc R
C13 C 0.52287(18) 0.37348(10) 0.7985(2) 0.0246(3) Uani 1 1 d .
H13B H 0.4267 0.3901 0.7824 0.030 Uiso 1 1 calc R
H13A H 0.5441 0.3222 0.7867 0.030 Uiso 1 1 calc R

loop_
_atom_site_aniso_label
_atom_site_aniso_U_11
_atom_site_aniso_U_22
_atom_site_aniso_U_33
_atom_site_aniso_U_23
_atom_site_aniso_U_13
_atom_site_aniso_U_12
I 0.01868(4) 0.01075(4) 0.00946(4) -0.00154(2) 0.00222(3) 0.00300(3)
Cu 0.01458(7) 0.01010(7) 0.00954(6) 0.00067(5) 0.00167(5) 0.00117(5)
N1 0.0147(4) 0.0112(4) 0.0105(4) -0.0001(3) 0.0019(3) 0.0004(3)
N2 0.0145(4) 0.0140(5) 0.0104(4) 0.0001(4) 0.0024(3) -0.0007(4)
C1 0.0173(5) 0.0164(5) 0.0097(5) -0.0003(4) 0.0036(4) -0.0009(4)
C2 0.0174(5) 0.0206(6) 0.0095(5) 0.0011(4) 0.0012(4) -0.0009(5)
C3 0.0161(5) 0.0198(6) 0.0115(5) -0.0012(4) 0.0014(4) -0.0026(4)
C4 0.0157(5) 0.0160(5) 0.0140(5) 0.0007(4) 0.0036(4) 0.0034(4)
C5 0.0185(5) 0.0136(5) 0.0153(5) 0.0028(4) 0.0035(4) 0.0042(4)
C6 0.0195(6) 0.0109(5) 0.0151(5) 0.0008(4) 0.0034(4) 0.0012(4)
C7 0.0198(6) 0.0215(6) 0.0142(5) 0.0061(5) 0.0009(4) 0.0030(5)
C8 0.0150(5) 0.0155(6) 0.0180(6) 0.0020(4) 0.0014(4) -0.0012(4)
C9 0.0176(6) 0.0176(6) 0.0260(7) 0.0029(5) 0.0052(5) -0.0032(5)
C10 0.0233(7) 0.0307(8) 0.0260(8) 0.0022(6) 0.0082(6) -0.0060(6)
C11 0.0160(5) 0.0187(6) 0.0160(5) 0.0011(5) 0.0043(4) -0.0027(5)
C12 0.0159(5) 0.0189(6) 0.0220(7) 0.0044(5) 0.0020(5) -0.0026(5)
C13 0.0209(6) 0.0204(7) 0.0316(8) 0.0008(6) 0.0009(6) -0.0053(5)

loop_
_atom_type_symbol
_atom_type_description
_atom_type_scat_dispersion_real
_atom_type_scat_dispersion_imag
_atom_type_scat_source
C C 0.0033 0.0016 'International Tables Vol C Tables 4.2.6.8 and 6.1.1.4'
H H 0.0000 0.0000 'International Tables Vol C Tables 4.2.6.8 and 6.1.1.4'
Cu Cu 0.3201 1.2651 'International Tables Vol C Tables 4.2.6.8 and 6.1.1.4'
I I -0.4742 1.8119 'International Tables Vol C Tables 4.2.6.8 and 6.1.1.4'
N N 0.0061 0.0033 'International Tables Vol C Tables 4.2.6.8 and 6.1.1.4'

loop_
_exptl_crystal_face_index_h
_exptl_crystal_face_index_k
_exptl_crystal_face_index_l
_exptl_crystal_face_perp_dist
0.00 1.00 0.00 0.0300
0.00 -1.00 0.00 0.0300
1.00 0.00 0.00 0.0700
-1.00 0.00 0.00 0.0700
0.00 0.00 1.00 0.1000
0.00 0.00 -1.00 0.1000
1.00 0.00 -1.00 0.0800
-1.00 0.00 1.00 0.1100
1.00 0.00 2.00 0.1000

loop_
_geom_angle_atom_site_label_1
_geom_angle_atom_site_label_2
_geom_angle_atom_site_label_3
_geom_angle
_geom_angle_site_symmetry_1
_geom_angle_site_symmetry_3
_geom_angle_publ_flag
I Cu I 120.480(7) 3_767 . y
Cu I Cu 59.520(7) 3_767 . y
Cu Cu I 60.433(8) 3_767 3_767 y
Cu Cu I 60.047(8) 3_767 . y
N1 Cu I 114.08(3) . . y
N1 Cu I 106.78(3) . 3_767 y
N1 Cu Cu 134.60(3) . 3_767 y
N1 C1 C2 113.21(11) . . y
N1 C6 C5 112.73(11) . . y
N1 C8 C9 115.53(12) . . y
N2 Cu I 106.28(3) . . y
N2 Cu I 117.67(3) . 3_767 y
N2 Cu Cu 138.57(3) . 3_767 y
N2 Cu N1 86.76(4) . . y
N2 C3 C2 112.89(11) . . y
N2 C4 C5 113.55(11) . . y
N2 C11 C12 113.77(12) . . y
C1 N1 Cu 108.43(8) . . y
C1 N1 C8 109.93(11) . . y
C1 C2 C3 115.55(12) . . y
C3 N2 Cu 109.61(8) . . y
C3 N2 C4 111.07(11) . . y
C4 N2 Cu 107.51(8) . . y
C4 C5 C6 115.39(11) . . y
C5 C7 C2 106.19(11) . . y
C6 N1 Cu 108.02(8) . . y
C6 N1 C1 112.03(11) . . y
C6 N1 C8 110.21(11) . . y
C7 C2 C1 108.71(12) . . y
C7 C2 C3 109.05(12) . . y
C7 C5 C4 108.98(12) . . y
C7 C5 C6 108.89(12) . . y
C8 N1 Cu 108.10(8) . . y
C10 C9 C8 123.79(15) . . y
C11 N2 Cu 111.37(9) . . y
C11 N2 C3 110.04(11) . . y
C11 N2 C4 107.20(11) . . y
C13 C12 C11 123.50(15) . . y

loop_
_geom_bond_atom_site_label_1
_geom_bond_atom_site_label_2
_geom_bond_distance
_geom_bond_site_symmetry_2
_geom_bond_publ_flag
I Cu 2.6098(3) . y
I Cu 2.5997(2) 3_767 y
Cu I 2.5997(2) 3_767 y
Cu Cu 2.5859(4) 3_767 y
Cu N1 2.1520(12) . y
Cu N2 2.1512(12) . y
N1 C1 1.4879(18) . y
N1 C6 1.4864(18) . y
N1 C8 1.4910(18) . y
N2 C3 1.4842(18) . y
N2 C4 1.4904(18) . y
N2 C11 1.4835(18) . y
C1 C2 1.532(2) . y
C2 C3 1.536(2) . y
C2 C7 1.532(2) . y
C4 C5 1.531(2) . y
C5 C6 1.535(2) . y
C5 C7 1.527(2) . y
C8 C9 1.512(2) . y
C9 C10 1.323(2) . y
C11 C12 1.500(2) . y
C12 C13 1.330(2) . y
